data_2205539
loop_
_publ_author_name
'Ferguson, George'
'O'Leary, Brian J.'
'Spalding, Trevor R.'

_publ_section_title
;
 Bis(triphenylsilyl) phenylphosphonate
;
_journal_issue 4
_journal_name_full 'Acta Crystallographica Section E'
_journal_page_first o838
_journal_page_last o840
_journal_paper_doi 10.1107/S1600536805005945
_journal_volume 61
_journal_year 2005
_chemical_formula_iupac 'C42 H35 O3 P Si2'
_chemical_formula_moiety 'C42 H35 O3 P Si2'
_chemical_formula_structural '((C6 H5)3 Si O)2 (C6 H5) P O'
_chemical_formula_sum 'C42 H35 O3 P Si2'
_chemical_formula_weight 674.85
_chemical_name_systematic
;
Bis(triphenylsilyl) phenylphosphonate
;
_space_group_IT_number 2
_symmetry_cell_setting triclinic
_symmetry_space_group_name_Hall '-P 1'
_symmetry_space_group_name_H-M 'P -1'
_atom_sites_solution_hydrogens geom
_atom_sites_solution_primary direct
_atom_sites_solution_secondary difmap
_cell_angle_alpha 85.44(5)
_cell_angle_beta 89.45(5)
_cell_angle_gamma 71.94(5)
_cell_formula_units_Z 2
_cell_length_a 9.420(6)
_cell_length_b 10.479(6)
_cell_length_c 19.269(9)
_cell_measurement_reflns_used 26
_cell_measurement_temperature 294.0(10)
_cell_measurement_theta_max 19.4
_cell_measurement_theta_min 15.3
_cell_volume 1802.4(18)
_computing_cell_refinement DIFRAC
_computing_data_collection 'DIFRAC with profile analysis (Gabe & White, 1993)'
_computing_data_reduction 'DATRD2 in NRCVAX94 (Gabe et al., 1989)'
_computing_molecular_graphics 'PLATON (Spek, 2003)'
_computing_publication_material SHELXL97
_computing_structure_refinement 'SHELXL97 (Sheldrick, 1997) in WinGX (Version 1.70.01; Farrugia, 1999)'
_computing_structure_solution 'SHELXS86 (Sheldrick, 1985)'
_diffrn_ambient_temperature 294.0(10)
_diffrn_measured_fraction_theta_full 0.995
_diffrn_measured_fraction_theta_max 0.995
_diffrn_measurement_device 'Enraf--Nonius CAD-4'
_diffrn_measurement_method \q/2\q
_diffrn_radiation_monochromator graphite
_diffrn_radiation_source 'X-ray tube'
_diffrn_radiation_type MoK\a
_diffrn_radiation_wavelength 0.7107
_diffrn_reflns_av_R_equivalents 0.010
_diffrn_reflns_av_sigmaI/netI 0.1133
_diffrn_reflns_limit_h_max 11
_diffrn_reflns_limit_h_min -10
_diffrn_reflns_limit_k_max 12
_diffrn_reflns_limit_k_min 0
_diffrn_reflns_limit_l_max 22
_diffrn_reflns_limit_l_min -22
_diffrn_reflns_number 6674
_diffrn_reflns_theta_full 25.05
_diffrn_reflns_theta_max 25.00
_diffrn_reflns_theta_min 2.05
_diffrn_standards_decay_% 3.2
_diffrn_standards_interval_count 250
_diffrn_standards_number 3
_exptl_absorpt_coefficient_mu 0.181
_exptl_absorpt_correction_type none
_exptl_crystal_colour colorless
_exptl_crystal_density_diffrn 1.243
_exptl_crystal_description needle
_exptl_crystal_F_000 708
_exptl_crystal_size_max 0.41
_exptl_crystal_size_mid 0.15
_exptl_crystal_size_min 0.15
_refine_diff_density_max 0.264
_refine_diff_density_min -0.270
_refine_ls_extinction_method none
_refine_ls_goodness_of_fit_ref 0.949
_refine_ls_hydrogen_treatment constr
_refine_ls_matrix_type full
_refine_ls_number_parameters 433
_refine_ls_number_reflns 6349
_refine_ls_number_restraints 0
_refine_ls_restrained_S_all 0.949
_refine_ls_R_factor_all 0.1508
_refine_ls_R_factor_gt 0.0516
_refine_ls_shift/su_max 0.000
_refine_ls_shift/su_mean 0.000
_refine_ls_structure_factor_coef Fsqd
_refine_ls_weighting_details 'calc w = 1/[\s^2^(Fo^2^)+(0.0627P)^2^] where P = (Fo^2^+2Fc^2^)/3'
_refine_ls_weighting_scheme calc
_refine_ls_wR_factor_gt 0.1189
_refine_ls_wR_factor_ref 0.1432
_reflns_number_gt 2874
_reflns_number_total 6349
_reflns_threshold_expression I>2\s(I)
_cod_data_source_file lh6373.cif
_cod_data_source_block I
_cod_database_code 2205539
_cod_database_fobs_code 2205539

loop_
_symmetry_equiv_pos_as_xyz
'x, y, z'
'-x, -y, -z'

loop_
_atom_site_label
_atom_site_fract_x
_atom_site_fract_y
_atom_site_fract_z
_atom_site_U_iso_or_equiv
_atom_site_adp_type
_atom_site_calc_flag
_atom_site_refinement_flags
_atom_site_occupancy
_atom_site_type_symbol
P1 0.74432(12) 0.54103(10) 0.21282(5) 0.0405(3) Uani d . 1 P
Si1 0.61816(12) 0.49548(10) 0.35561(5) 0.0434(3) Uani d . 1 Si
Si2 0.79156(13) 0.28548(10) 0.13298(6) 0.0448(3) Uani d . 1 Si
O1 0.6760(3) 0.4738(2) 0.27443(12) 0.0486(7) Uani d . 1 O
O2 0.7756(3) 0.4365(2) 0.15781(12) 0.0540(7) Uani d . 1 O
O3 0.8738(3) 0.5788(3) 0.23201(14) 0.0605(8) Uani d . 1 O
C11 0.5956(4) 0.6810(3) 0.17772(18) 0.0411(9) Uani d . 1 C
C12 0.6036(5) 0.8082(4) 0.1827(2) 0.0649(13) Uani d . 1 C
H12 0.6883 0.8191 0.2026 0.078 Uiso calc R 1 H
C13 0.4897(7) 0.9192(5) 0.1591(3) 0.1003(19) Uani d . 1 C
H13 0.4976 1.0049 0.1621 0.120 Uiso calc R 1 H
C14 0.3646(6) 0.9036(6) 0.1312(3) 0.0957(18) Uani d . 1 C
H14 0.2871 0.9795 0.1153 0.115 Uiso calc R 1 H
C15 0.3503(5) 0.7788(5) 0.1261(2) 0.0739(14) Uani d . 1 C
H15 0.2636 0.7693 0.1076 0.089 Uiso calc R 1 H
C16 0.4674(5) 0.6669(4) 0.1490(2) 0.0576(11) Uani d . 1 C
H16 0.4601 0.5813 0.1450 0.069 Uiso calc R 1 H
C21 0.5836(5) 0.6726(4) 0.37597(19) 0.0498(10) Uani d . 1 C
C22 0.6897(6) 0.7376(4) 0.3641(2) 0.0668(13) Uani d . 1 C
H22 0.7808 0.6909 0.3456 0.080 Uiso calc R 1 H
C23 0.6650(8) 0.8706(5) 0.3787(3) 0.0871(17) Uani d . 1 C
H23 0.7376 0.9126 0.3696 0.105 Uiso calc R 1 H
C24 0.5314(8) 0.9384(5) 0.4070(3) 0.097(2) Uani d . 1 C
H24 0.5130 1.0274 0.4170 0.117 Uiso calc R 1 H
C25 0.4257(7) 0.8770(5) 0.4205(3) 0.0911(18) Uani d . 1 C
H25 0.3363 0.9235 0.4405 0.109 Uiso calc R 1 H
C26 0.4504(5) 0.7457(4) 0.4047(2) 0.0661(13) Uani d . 1 C
H26 0.3761 0.7054 0.4135 0.079 Uiso calc R 1 H
C31 0.4421(4) 0.4517(4) 0.35823(19) 0.0461(10) Uani d . 1 C
C32 0.3222(5) 0.5219(5) 0.3141(2) 0.0629(12) Uani d . 1 C
H32 0.3311 0.5925 0.2838 0.075 Uiso calc R 1 H
C33 0.1924(5) 0.4902(6) 0.3143(3) 0.0807(15) Uani d . 1 C
H33 0.1154 0.5375 0.2833 0.097 Uiso calc R 1 H
C34 0.1750(6) 0.3895(6) 0.3595(4) 0.0898(19) Uani d . 1 C
H34 0.0849 0.3703 0.3606 0.108 Uiso calc R 1 H
C35 0.2898(6) 0.3169(5) 0.4031(3) 0.0856(16) Uani d . 1 C
H35 0.2789 0.2462 0.4327 0.103 Uiso calc R 1 H
C36 0.4221(5) 0.3477(4) 0.4034(2) 0.0607(12) Uani d . 1 C
H36 0.4988 0.2987 0.4341 0.073 Uiso calc R 1 H
C41 0.7650(4) 0.3785(4) 0.41301(19) 0.0453(10) Uani d . 1 C
C42 0.8322(5) 0.2472(4) 0.3976(2) 0.0608(12) Uani d . 1 C
H42 0.8013 0.2171 0.3580 0.073 Uiso calc R 1 H
C43 0.9438(6) 0.1597(5) 0.4394(3) 0.0780(15) Uani d . 1 C
H43 0.9876 0.0718 0.4278 0.094 Uiso calc R 1 H
C44 0.9899(6) 0.2019(5) 0.4978(3) 0.0805(15) Uani d . 1 C
H44 1.0654 0.1426 0.5259 0.097 Uiso calc R 1 H
C45 0.9266(6) 0.3295(6) 0.5151(2) 0.0756(14) Uani d . 1 C
H45 0.9578 0.3580 0.5551 0.091 Uiso calc R 1 H
C46 0.8153(5) 0.4175(4) 0.4728(2) 0.0610(12) Uani d . 1 C
H46 0.7728 0.5053 0.4848 0.073 Uiso calc R 1 H
C51 0.8914(4) 0.2786(4) 0.04906(19) 0.0420(9) Uani d . 1 C
C52 0.8633(6) 0.3889(4) 0.0015(2) 0.0714(14) Uani d . 1 C
H52 0.7932 0.4694 0.0117 0.086 Uiso calc R 1 H
C53 0.9367(6) 0.3833(5) -0.0613(2) 0.0828(16) Uani d . 1 C
H53 0.9138 0.4590 -0.0927 0.099 Uiso calc R 1 H
C54 1.0414(6) 0.2689(6) -0.0773(3) 0.0757(15) Uani d . 1 C
H54 1.0916 0.2657 -0.1192 0.091 Uiso calc R 1 H
C55 1.0720(5) 0.1587(5) -0.0312(3) 0.0766(14) Uani d . 1 C
H55 1.1436 0.0793 -0.0418 0.092 Uiso calc R 1 H
C56 0.9978(5) 0.1628(4) 0.0316(2) 0.0588(12) Uani d . 1 C
H56 1.0204 0.0861 0.0624 0.071 Uiso calc R 1 H
C61 0.6011(4) 0.2730(4) 0.1217(2) 0.0496(10) Uani d . 1 C
C62 0.5018(5) 0.2887(4) 0.1757(2) 0.0685(13) Uani d . 1 C
H62 0.5326 0.3012 0.2196 0.082 Uiso calc R 1 H
C63 0.3574(6) 0.2863(5) 0.1661(3) 0.0846(17) Uani d . 1 C
H63 0.2919 0.2970 0.2031 0.101 Uiso calc R 1 H
C64 0.3115(6) 0.2680(5) 0.1009(4) 0.0895(18) Uani d . 1 C
H64 0.2142 0.2676 0.0938 0.107 Uiso calc R 1 H
C65 0.4072(6) 0.2507(5) 0.0478(3) 0.0890(17) Uani d . 1 C
H65 0.3765 0.2366 0.0041 0.107 Uiso calc R 1 H
C66 0.5498(5) 0.2536(5) 0.0577(2) 0.0740(14) Uani d . 1 C
H66 0.6142 0.2421 0.0202 0.089 Uiso calc R 1 H
C71 0.9046(4) 0.1533(4) 0.19715(19) 0.0461(10) Uani d . 1 C
C72 1.0251(5) 0.1695(5) 0.2324(2) 0.0632(12) Uani d . 1 C
H72 1.0435 0.2520 0.2277 0.076 Uiso calc R 1 H
C73 1.1175(6) 0.0647(6) 0.2742(3) 0.0822(15) Uani d . 1 C
H73 1.1984 0.0769 0.2970 0.099 Uiso calc R 1 H
C74 1.0920(6) -0.0572(5) 0.2826(3) 0.0866(17) Uani d . 1 C
H74 1.1544 -0.1274 0.3112 0.104 Uiso calc R 1 H
C75 0.9739(6) -0.0744(5) 0.2486(3) 0.0848(16) Uani d . 1 C
H75 0.9564 -0.1573 0.2535 0.102 Uiso calc R 1 H
C76 0.8812(5) 0.0292(4) 0.2073(2) 0.0661(13) Uani d . 1 C
H76 0.8000 0.0160 0.1853 0.079 Uiso calc R 1 H

loop_
_atom_site_aniso_label
_atom_site_aniso_U_11
_atom_site_aniso_U_22
_atom_site_aniso_U_33
_atom_site_aniso_U_12
_atom_site_aniso_U_13
_atom_site_aniso_U_23
P1 0.0400(6) 0.0396(6) 0.0431(6) -0.0141(5) -0.0017(5) -0.0030(5)
Si1 0.0408(7) 0.0461(6) 0.0430(6) -0.0136(5) -0.0005(5) -0.0017(5)
Si2 0.0447(7) 0.0435(6) 0.0477(7) -0.0151(5) 0.0058(5) -0.0080(5)
O1 0.0543(18) 0.0462(15) 0.0456(15) -0.0170(13) 0.0045(13) -0.0009(12)
O2 0.069(2) 0.0444(15) 0.0489(16) -0.0167(14) 0.0138(14) -0.0118(13)
O3 0.0451(18) 0.0656(18) 0.074(2) -0.0225(15) -0.0103(15) -0.0016(15)
C11 0.037(2) 0.041(2) 0.044(2) -0.0115(18) -0.0002(18) -0.0008(17)
C12 0.053(3) 0.042(2) 0.098(4) -0.012(2) -0.018(3) -0.005(2)
C13 0.092(5) 0.051(3) 0.150(5) -0.010(3) -0.034(4) -0.004(3)
C14 0.075(4) 0.071(4) 0.122(5) 0.006(3) -0.028(4) -0.003(3)
C15 0.043(3) 0.096(4) 0.074(3) -0.009(3) -0.018(2) -0.008(3)
C16 0.050(3) 0.062(3) 0.063(3) -0.022(2) -0.010(2) 0.001(2)
C21 0.056(3) 0.046(2) 0.047(2) -0.013(2) -0.007(2) -0.0053(19)
C22 0.085(4) 0.059(3) 0.061(3) -0.026(3) -0.002(3) -0.018(2)
C23 0.124(5) 0.071(4) 0.081(4) -0.050(4) -0.010(4) -0.012(3)
C24 0.139(6) 0.050(3) 0.097(4) -0.018(4) -0.025(4) -0.016(3)
C25 0.090(5) 0.064(4) 0.102(4) 0.009(3) -0.002(3) -0.035(3)
C26 0.063(3) 0.066(3) 0.064(3) -0.009(3) -0.008(2) -0.015(2)
C31 0.035(2) 0.052(2) 0.048(2) -0.007(2) 0.0020(19) -0.009(2)
C32 0.047(3) 0.078(3) 0.061(3) -0.014(2) -0.003(2) -0.012(2)
C33 0.045(3) 0.110(4) 0.088(4) -0.020(3) -0.008(3) -0.032(3)
C34 0.042(3) 0.104(5) 0.142(6) -0.039(3) 0.022(4) -0.061(4)
C35 0.070(4) 0.070(3) 0.129(5) -0.037(3) 0.037(4) -0.024(3)
C36 0.054(3) 0.061(3) 0.072(3) -0.023(2) 0.011(2) -0.010(2)
C41 0.042(2) 0.050(2) 0.046(2) -0.019(2) 0.0031(19) 0.0007(19)
C42 0.064(3) 0.052(3) 0.061(3) -0.013(2) -0.013(2) 0.007(2)
C43 0.072(4) 0.055(3) 0.098(4) -0.009(3) -0.009(3) 0.007(3)
C44 0.070(4) 0.081(4) 0.081(4) -0.018(3) -0.022(3) 0.027(3)
C45 0.072(4) 0.099(4) 0.056(3) -0.026(3) -0.020(3) -0.006(3)
C46 0.058(3) 0.068(3) 0.056(3) -0.017(2) -0.006(2) -0.008(2)
C51 0.043(2) 0.042(2) 0.046(2) -0.018(2) 0.0047(19) -0.0088(19)
C52 0.090(4) 0.053(3) 0.068(3) -0.019(3) 0.026(3) -0.004(2)
C53 0.115(5) 0.077(4) 0.064(3) -0.043(4) 0.028(3) -0.001(3)
C54 0.080(4) 0.095(4) 0.067(3) -0.045(3) 0.030(3) -0.027(3)
C55 0.069(4) 0.084(4) 0.073(4) -0.014(3) 0.022(3) -0.028(3)
C56 0.060(3) 0.054(3) 0.059(3) -0.012(2) 0.007(2) -0.012(2)
C61 0.046(3) 0.045(2) 0.058(3) -0.013(2) 0.002(2) -0.005(2)
C62 0.062(3) 0.071(3) 0.084(3) -0.031(3) 0.023(3) -0.029(3)
C63 0.055(4) 0.076(3) 0.134(5) -0.031(3) 0.043(3) -0.039(3)
C64 0.044(3) 0.069(3) 0.153(6) -0.015(3) -0.013(4) -0.006(4)
C65 0.066(4) 0.114(5) 0.091(4) -0.039(4) -0.024(3) 0.018(3)
C66 0.051(3) 0.101(4) 0.070(3) -0.027(3) -0.008(3) 0.005(3)
C71 0.047(3) 0.048(2) 0.046(2) -0.018(2) 0.009(2) -0.0067(19)
C72 0.050(3) 0.065(3) 0.074(3) -0.015(2) 0.001(2) -0.010(3)
C73 0.061(4) 0.091(4) 0.086(4) -0.010(3) -0.019(3) -0.005(3)
C74 0.093(5) 0.069(4) 0.072(4) 0.010(3) -0.013(3) 0.012(3)
C75 0.105(5) 0.056(3) 0.085(4) -0.017(3) -0.017(3) 0.014(3)
C76 0.069(3) 0.059(3) 0.070(3) -0.021(3) -0.013(3) 0.005(2)

loop_
_atom_type_symbol
_atom_type_description
_atom_type_scat_dispersion_real
_atom_type_scat_dispersion_imag
_atom_type_scat_source
C C 0.0033 0.0016 'International Tables Vol C Tables 4.2.6.8 and 6.1.1.4'
H H 0.0000 0.0000 'International Tables Vol C Tables 4.2.6.8 and 6.1.1.4'
O O 0.0106 0.0060 'International Tables Vol C Tables 4.2.6.8 and 6.1.1.4'
P P 0.1023 0.0942 'International Tables Vol C Tables 4.2.6.8 and 6.1.1.4'
Si Si 0.0817 0.0704 'International Tables Vol C Tables 4.2.6.8 and 6.1.1.4'

loop_
_geom_angle_atom_site_label_1
_geom_angle_atom_site_label_2
_geom_angle_atom_site_label_3
_geom_angle
_geom_angle_publ_flag
O3 P1 O2 114.22(17) y
O3 P1 O1 114.45(16) y
O2 P1 O1 103.26(14) y
O3 P1 C11 112.45(17) y
O2 P1 C11 105.74(16) y
O1 P1 C11 105.79(17) y
O1 Si1 C41 106.78(17) y
O1 Si1 C31 104.26(16) y
C41 Si1 C31 112.47(18) y
O1 Si1 C21 111.07(16) y
C41 Si1 C21 111.33(18) y
C31 Si1 C21 110.66(19) y
O2 Si2 C71 110.47(16) y
O2 Si2 C61 108.17(17) y
C71 Si2 C61 111.96(18) y
O2 Si2 C51 104.43(15) y
C71 Si2 C51 109.75(18) y
C61 Si2 C51 111.79(18) y
P1 O1 Si1 141.59(16) y
P1 O2 Si2 152.38(18) y
C12 C11 C16 118.5(4) ?
C12 C11 P1 118.9(3) ?
C16 C11 P1 122.5(3) ?
C13 C12 C11 121.2(4) ?
C13 C12 H12 119.4 ?
C11 C12 H12 119.4 ?
C14 C13 C12 119.6(5) ?
C14 C13 H13 120.2 ?
C12 C13 H13 120.2 ?
C13 C14 C15 121.4(5) ?
C13 C14 H14 119.3 ?
C15 C14 H14 119.3 ?
C14 C15 C16 118.6(4) ?
C14 C15 H15 120.7 ?
C16 C15 H15 120.7 ?
C15 C16 C11 120.7(4) ?
C15 C16 H16 119.6 ?
C11 C16 H16 119.6 ?
C22 C21 C26 116.8(4) ?
C22 C21 Si1 121.7(3) ?
C26 C21 Si1 121.5(3) ?
C21 C22 C23 122.3(5) ?
C21 C22 H22 118.9 ?
C23 C22 H22 118.9 ?
C24 C23 C22 118.6(5) ?
C24 C23 H23 120.7 ?
C22 C23 H23 120.7 ?
C25 C24 C23 120.6(5) ?
C25 C24 H24 119.7 ?
C23 C24 H24 119.7 ?
C24 C25 C26 120.3(5) ?
C24 C25 H25 119.8 ?
C26 C25 H25 119.8 ?
C25 C26 C21 121.3(5) ?
C25 C26 H26 119.3 ?
C21 C26 H26 119.3 ?
C32 C31 C36 116.6(4) ?
C32 C31 Si1 120.8(3) ?
C36 C31 Si1 122.6(3) ?
C33 C32 C31 121.9(5) ?
C33 C32 H32 119.0 ?
C31 C32 H32 119.0 ?
C32 C33 C34 120.3(5) ?
C32 C33 H33 119.9 ?
C34 C33 H33 119.9 ?
C35 C34 C33 119.9(5) ?
C35 C34 H34 120.1 ?
C33 C34 H34 120.1 ?
C34 C35 C36 120.4(5) ?
C34 C35 H35 119.8 ?
C36 C35 H35 119.8 ?
C35 C36 C31 120.8(5) ?
C35 C36 H36 119.6 ?
C31 C36 H36 119.6 ?
C42 C41 C46 116.6(4) ?
C42 C41 Si1 121.0(3) ?
C46 C41 Si1 122.3(3) ?
C43 C42 C41 121.6(4) ?
C43 C42 H42 119.2 ?
C41 C42 H42 119.2 ?
C44 C43 C42 120.0(5) ?
C44 C43 H43 120.0 ?
C42 C43 H43 120.0 ?
C45 C44 C43 120.3(5) ?
C45 C44 H44 119.8 ?
C43 C44 H44 119.8 ?
C44 C45 C46 119.5(4) ?
C44 C45 H45 120.2 ?
C46 C45 H45 120.2 ?
C45 C46 C41 121.9(4) ?
C45 C46 H46 119.0 ?
C41 C46 H46 119.0 ?
C52 C51 C56 116.7(4) ?
C52 C51 Si2 121.8(3) ?
C56 C51 Si2 121.5(3) ?
C51 C52 C53 121.7(4) ?
C51 C52 H52 119.2 ?
C53 C52 H52 119.2 ?
C54 C53 C52 120.7(5) ?
C54 C53 H53 119.6 ?
C52 C53 H53 119.6 ?
C53 C54 C55 118.9(5) ?
C53 C54 H54 120.6 ?
C55 C54 H54 120.6 ?
C54 C55 C56 120.9(5) ?
C54 C55 H55 119.6 ?
C56 C55 H55 119.6 ?
C51 C56 C55 121.1(4) ?
C51 C56 H56 119.4 ?
C55 C56 H56 119.4 ?
C62 C61 C66 116.8(4) ?
C62 C61 Si2 121.8(3) ?
C66 C61 Si2 121.4(3) ?
C61 C62 C63 121.6(5) ?
C61 C62 H62 119.2 ?
C63 C62 H62 119.2 ?
C64 C63 C62 119.3(5) ?
C64 C63 H63 120.4 ?
C62 C63 H63 120.4 ?
C65 C64 C63 120.1(5) ?
C65 C64 H64 119.9 ?
C63 C64 H64 119.9 ?
C64 C65 C66 120.2(5) ?
C64 C65 H65 119.9 ?
C66 C65 H65 119.9 ?
C65 C66 C61 122.1(5) ?
C65 C66 H66 119.0 ?
C61 C66 H66 119.0 ?
C76 C71 C72 117.0(4) ?
C76 C71 Si2 121.1(3) ?
C72 C71 Si2 121.5(3) ?
C73 C72 C71 120.6(4) ?
C73 C72 H72 119.7 ?
C71 C72 H72 119.7 ?
C74 C73 C72 120.9(5) ?
C74 C73 H73 119.6 ?
C72 C73 H73 119.6 ?
C75 C74 C73 119.2(5) ?
C75 C74 H74 120.4 ?
C73 C74 H74 120.4 ?
C74 C75 C76 120.4(5) ?
C74 C75 H75 119.8 ?
C76 C75 H75 119.8 ?
C75 C76 C71 121.9(5) ?
C75 C76 H76 119.1 ?
C71 C76 H76 119.1 ?

loop_
_geom_bond_atom_site_label_1
_geom_bond_atom_site_label_2
_geom_bond_distance
_geom_bond_publ_flag
P1 O3 1.453(3) y
P1 O2 1.546(3) y
P1 O1 1.566(3) y
P1 C11 1.777(4) y
Si1 O1 1.661(3) y
Si1 C41 1.845(4) y
Si1 C31 1.852(4) y
Si1 C21 1.856(4) y
Si2 O2 1.651(3) y
Si2 C71 1.849(4) y
Si2 C61 1.855(4) y
Si2 C51 1.858(4) y
C11 C12 1.369(5) ?
C11 C16 1.387(5) ?
C12 C13 1.365(6) ?
C12 H12 0.93 ?
C13 C14 1.360(7) ?
C13 H13 0.93 ?
C14 C15 1.367(7) ?
C14 H14 0.93 ?
C15 C16 1.382(6) ?
C15 H15 0.93 ?
C16 H16 0.93 ?
C21 C22 1.381(6) ?
C21 C26 1.388(5) ?
C22 C23 1.392(6) ?
C22 H22 0.93 ?
C23 C24 1.371(7) ?
C23 H23 0.93 ?
C24 C25 1.356(7) ?
C24 H24 0.93 ?
C25 C26 1.380(6) ?
C25 H25 0.93 ?
C26 H26 0.93 ?
C31 C32 1.394(5) ?
C31 C36 1.398(5) ?
C32 C33 1.362(6) ?
C32 H32 0.93 ?
C33 C34 1.364(7) ?
C33 H33 0.93 ?
C34 C35 1.363(7) ?
C34 H34 0.93 ?
C35 C36 1.381(6) ?
C35 H35 0.93 ?
C36 H36 0.93 ?
C41 C42 1.380(5) ?
C41 C46 1.387(5) ?
C42 C43 1.377(6) ?
C42 H42 0.93 ?
C43 C44 1.364(6) ?
C43 H43 0.93 ?
C44 C45 1.352(6) ?
C44 H44 0.93 ?
C45 C46 1.382(6) ?
C45 H45 0.93 ?
C46 H46 0.93 ?
C51 C52 1.376(5) ?
C51 C56 1.376(5) ?
C52 C53 1.383(6) ?
C52 H52 0.93 ?
C53 C54 1.351(6) ?
C53 H53 0.93 ?
C54 C55 1.357(6) ?
C54 H54 0.93 ?
C55 C56 1.388(6) ?
C55 H55 0.93 ?
C56 H56 0.93 ?
C61 C62 1.378(5) ?
C61 C66 1.381(5) ?
C62 C63 1.383(6) ?
C62 H62 0.93 ?
C63 C64 1.378(7) ?
C63 H63 0.93 ?
C64 C65 1.344(7) ?
C64 H64 0.93 ?
C65 C66 1.369(6) ?
C65 H65 0.93 ?
C66 H66 0.93 ?
C71 C76 1.383(5) ?
C71 C72 1.390(5) ?
C72 C73 1.375(6) ?
C72 H72 0.93 ?
C73 C74 1.368(7) ?
C73 H73 0.93 ?
C74 C75 1.363(7) ?
C74 H74 0.93 ?
C75 C76 1.366(6) ?
C75 H75 0.93 ?
C76 H76 0.93 ?

loop_
_geom_hbond_atom_site_label_D
_geom_hbond_atom_site_label_H
_geom_hbond_atom_site_label_A
_geom_hbond_site_symmetry_A
_geom_hbond_distance_DH
_geom_hbond_distance_HA
_geom_hbond_distance_DA
_geom_hbond_angle_DHA
C22 H22 O3 . 0.93 2.58 3.324(6) 137
C33 H33 O3 1_455 0.93 2.39 3.243(6) 152
C13 H13 Cg1 1_565 0.93 2.78 3.631(6) 153
C15 H15 Cg2 2_665 0.93 2.99 3.897(6) 165
C34 H34 Cg3 1_455 0.93 2.93 3.709(7) 142

loop_
_geom_torsion_atom_site_label_1
_geom_torsion_atom_site_label_2
_geom_torsion_atom_site_label_3
_geom_torsion_atom_site_label_4
_geom_torsion
O3 P1 O1 Si1 50.0(3)
O2 P1 O1 Si1 174.7(3)
C11 P1 O1 Si1 -74.4(3)
C41 Si1 O1 P1 -103.7(3)
C31 Si1 O1 P1 137.1(3)
C21 Si1 O1 P1 17.9(3)
O3 P1 O2 Si2 112.8(4)
O1 P1 O2 Si2 -12.1(5)
C11 P1 O2 Si2 -123.0(4)
C71 Si2 O2 P1 -46.7(5)
C61 Si2 O2 P1 76.2(5)
C51 Si2 O2 P1 -164.6(4)
O3 P1 C11 C12 -11.0(4)
O2 P1 C11 C12 -136.3(3)
O1 P1 C11 C12 114.6(3)
O3 P1 C11 C16 172.9(3)
O2 P1 C11 C16 47.6(4)
O1 P1 C11 C16 -61.5(4)
C16 C11 C12 C13 -1.1(7)
P1 C11 C12 C13 -177.4(4)
C11 C12 C13 C14 1.2(9)
C12 C13 C14 C15 -0.1(10)
C13 C14 C15 C16 -1.1(9)
C14 C15 C16 C11 1.2(7)
C12 C11 C16 C15 -0.2(6)
P1 C11 C16 C15 176.0(3)
O1 Si1 C21 C22 -51.7(4)
C41 Si1 C21 C22 67.2(4)
C31 Si1 C21 C22 -167.0(3)
O1 Si1 C21 C26 129.1(3)
C41 Si1 C21 C26 -112.1(3)
C31 Si1 C21 C26 13.8(4)
C26 C21 C22 C23 -1.1(6)
Si1 C21 C22 C23 179.7(3)
C21 C22 C23 C24 1.0(7)
C22 C23 C24 C25 0.1(8)
C23 C24 C25 C26 -1.2(9)
C24 C25 C26 C21 1.1(8)
C22 C21 C26 C25 0.0(6)
Si1 C21 C26 C25 179.3(4)
O1 Si1 C31 C32 -59.5(3)
C41 Si1 C31 C32 -174.8(3)
C21 Si1 C31 C32 60.0(4)
O1 Si1 C31 C36 120.1(3)
C41 Si1 C31 C36 4.8(4)
C21 Si1 C31 C36 -120.4(3)
C36 C31 C32 C33 -0.8(6)
Si1 C31 C32 C33 178.9(3)
C31 C32 C33 C34 1.7(7)
C32 C33 C34 C35 -2.4(8)
C33 C34 C35 C36 2.2(8)
C34 C35 C36 C31 -1.4(7)
C32 C31 C36 C35 0.6(6)
Si1 C31 C36 C35 -179.0(3)
O1 Si1 C41 C42 -44.0(4)
C31 Si1 C41 C42 69.8(4)
C21 Si1 C41 C42 -165.4(3)
O1 Si1 C41 C46 135.1(3)
C31 Si1 C41 C46 -111.2(3)
C21 Si1 C41 C46 13.7(4)
C46 C41 C42 C43 -0.2(6)
Si1 C41 C42 C43 178.9(4)
C41 C42 C43 C44 0.3(7)
C42 C43 C44 C45 0.1(8)
C43 C44 C45 C46 -0.4(8)
C44 C45 C46 C41 0.5(7)
C42 C41 C46 C45 -0.2(6)
Si1 C41 C46 C45 -179.2(4)
O2 Si2 C51 C52 -38.0(4)
C71 Si2 C51 C52 -156.5(3)
C61 Si2 C51 C52 78.7(4)
O2 Si2 C51 C56 141.6(3)
C71 Si2 C51 C56 23.2(4)
C61 Si2 C51 C56 -101.7(3)
C56 C51 C52 C53 0.9(7)
Si2 C51 C52 C53 -179.4(4)
C51 C52 C53 C54 -1.3(8)
C52 C53 C54 C55 1.0(8)
C53 C54 C55 C56 -0.3(7)
C52 C51 C56 C55 -0.2(6)
Si2 C51 C56 C55 -179.9(3)
C54 C55 C56 C51 -0.1(7)
O2 Si2 C61 C62 -59.3(4)
C71 Si2 C61 C62 62.7(4)
C51 Si2 C61 C62 -173.7(3)
O2 Si2 C61 C66 117.7(3)
C71 Si2 C61 C66 -120.4(4)
C51 Si2 C61 C66 3.2(4)
C66 C61 C62 C63 -0.5(6)
Si2 C61 C62 C63 176.5(3)
C61 C62 C63 C64 -0.1(7)
C62 C63 C64 C65 1.0(8)
C63 C64 C65 C66 -1.2(8)
C64 C65 C66 C61 0.5(8)
C62 C61 C66 C65 0.3(7)
Si2 C61 C66 C65 -176.8(4)
O2 Si2 C71 C76 150.3(3)
C61 Si2 C71 C76 29.7(4)
C51 Si2 C71 C76 -95.1(4)
O2 Si2 C71 C72 -35.8(4)
C61 Si2 C71 C72 -156.4(3)
C51 Si2 C71 C72 78.9(4)
C76 C71 C72 C73 1.3(6)
Si2 C71 C72 C73 -172.9(3)
C71 C72 C73 C74 -0.8(7)
C72 C73 C74 C75 0.5(8)
C73 C74 C75 C76 -0.8(8)
C74 C75 C76 C71 1.4(8)
C72 C71 C76 C75 -1.6(7)
Si2 C71 C76 C75 172.6(4)

loop_
_cod_related_entry_id
_cod_related_entry_database
_cod_related_entry_code
1 ChemSpider 21129703
